data_7049633
loop_
_publ_author_name
'Gao, Wan-Qing'
'Meng, Yin-Shan'
'Liu, Chun-Hua'
'Pan, Yao'
'Liu, Tao'
'Zhu, Yuan-Yuan'

_publ_section_title
;
 Spin crossover and structural phase transition in homochiral and
 heterochiral Fe[(pybox)<sub>2</sub>]<sup>2+</sup> complexes.
;
_journal_issue 19
_journal_name_full 'Dalton transactions (Cambridge, England : 2003)'
_journal_page_first 6323
_journal_page_last 6327
_journal_paper_doi 10.1039/c8dt04893b
_journal_volume 48
_journal_year 2019
_chemical_absolute_configuration ad
_chemical_compound_source No
_chemical_formula_moiety '2(C46 H38 Fe N6 O4), 4(Cl O4), 6(C2 H3 N)'
_chemical_formula_sum 'C104 H94 Cl4 Fe2 N18 O24'
_chemical_formula_weight 2233.47
_chemical_name_common (S)-1-3MeCN-173K
_chemical_name_systematic S-1-3MeCN-173K
_space_group_crystal_system orthorhombic
_space_group_IT_number 19
_space_group_name_Hall 'P 2ac 2ab'
_space_group_name_H-M_alt 'P 21 21 21'
_symmetry_space_group_name_Hall 'P 2ac 2ab'
_symmetry_space_group_name_H-M 'P 21 21 21'
_atom_sites_solution_hydrogens geom
_atom_sites_solution_primary dual
_audit_creation_date 2018-11-03
_audit_creation_method
;
Olex2 1.2
(compiled 2018.05.29 svn.r3508 for OlexSys, GUI svn.r5506)
;
_audit_update_record
;
2018-11-17 deposited with the CCDC.    2019-04-10 downloaded from the CCDC.
;
_cell_angle_alpha 90
_cell_angle_beta 90
_cell_angle_gamma 90
_cell_formula_units_Z 4
_cell_length_a 19.051(4)
_cell_length_b 21.637(4)
_cell_length_c 25.014(5)
_cell_measurement_reflns_used 30696
_cell_measurement_temperature 173.0(2)
_cell_measurement_theta_max 27.4855
_cell_measurement_theta_min 1.2444
_cell_volume 10311(4)
_computing_cell_refinement 'CrystalClear (Rigaku Inc., 2008)'
_computing_data_collection 'CrystalClear (Rigaku Inc., 2008)'
_computing_data_reduction 'CrystalClear (Rigaku Inc., 2008)'
_computing_molecular_graphics 'Olex2 (Dolomanov et al., 2009)'
_computing_publication_material 'Olex2 (Dolomanov et al., 2009)'
_computing_structure_refinement 'XL (Sheldrick, 2008)'
_computing_structure_solution 'ShelXT (Sheldrick, 2015)'
_diffrn_ambient_temperature 173.0(2)
_diffrn_detector_area_resol_mean 28.5714
_diffrn_measured_fraction_theta_full 0.999
_diffrn_measured_fraction_theta_max 0.997
_diffrn_measurement_device_type 'MM007HF + CCD (Saturn724+)'
_diffrn_measurement_method '\w scans at fixed \c = 45\%'
_diffrn_radiation_monochromator Confocal
_diffrn_radiation_type MoK\a
_diffrn_radiation_wavelength 0.71073
_diffrn_reflns_av_R_equivalents 0.0502
_diffrn_reflns_av_unetI/netI 0.0463
_diffrn_reflns_Laue_measured_fraction_full 0.999
_diffrn_reflns_Laue_measured_fraction_max 0.997
_diffrn_reflns_limit_h_max 19
_diffrn_reflns_limit_h_min -24
_diffrn_reflns_limit_k_max 28
_diffrn_reflns_limit_k_min -28
_diffrn_reflns_limit_l_max 32
_diffrn_reflns_limit_l_min -30
_diffrn_reflns_number 77662
_diffrn_reflns_point_group_measured_fraction_full 0.998
_diffrn_reflns_point_group_measured_fraction_max 0.996
_diffrn_reflns_theta_full 25.242
_diffrn_reflns_theta_max 27.510
_diffrn_reflns_theta_min 1.244
_diffrn_source 'Rotating Anode'
_exptl_absorpt_coefficient_mu 0.469
_exptl_absorpt_correction_T_max 1.0000
_exptl_absorpt_correction_T_min 0.9011
_exptl_absorpt_correction_type multi-scan
_exptl_absorpt_process_details 'CrystalClear (Rigaku Inc., 2008)'
_exptl_crystal_colour 'dark red'
_exptl_crystal_density_diffrn 1.439
_exptl_crystal_description block
_exptl_crystal_F_000 4624
_exptl_crystal_preparation 'Magnetic properties'
_exptl_crystal_recrystallization_method 'Re-crystallisation from solvent: MeCN and ether'
_exptl_crystal_size_max 0.36
_exptl_crystal_size_mid 0.21
_exptl_crystal_size_min 0.17
_refine_diff_density_max 0.745
_refine_diff_density_min -0.428
_refine_diff_density_rms 0.090
_refine_ls_abs_structure_details
;
 Flack x determined using 8190 quotients [(I+)-(I-)]/[(I+)+(I-)]
 (Parsons, Flack and Wagner, Acta Cryst. B69 (2013) 249-259).
;
_refine_ls_abs_structure_Flack 0.023(6)
_refine_ls_extinction_method none
_refine_ls_goodness_of_fit_ref 1.114
_refine_ls_hydrogen_treatment constr
_refine_ls_matrix_type full
_refine_ls_number_parameters 1375
_refine_ls_number_reflns 23629
_refine_ls_number_restraints 0
_refine_ls_restrained_S_all 1.114
_refine_ls_R_factor_all 0.0660
_refine_ls_R_factor_gt 0.0613
_refine_ls_shift/su_max 0.001
_refine_ls_shift/su_mean 0.000
_refine_ls_structure_factor_coef Fsqd
_refine_ls_weighting_details 'w=1/[\s^2^(Fo^2^)+(0.0749P)^2^+4.4879P] where P=(Fo^2^+2Fc^2^)/3'
_refine_ls_weighting_scheme calc
_refine_ls_wR_factor_gt 0.1542
_refine_ls_wR_factor_ref 0.1580
_reflns_Friedel_coverage 0.854
_reflns_Friedel_fraction_full 0.998
_reflns_Friedel_fraction_max 0.996
_reflns_number_gt 22124
_reflns_number_total 23629
_reflns_threshold_expression 'I > 2\s(I)'
_cod_data_source_file c8dt04893b2.cif
_cod_data_source_block S-1-3MeCN-173K
_cod_depositor_comments 'Adding full bibliography for 7049629--7049635.cif.'
_cod_database_code 7049633
_shelx_shelxl_version_number 2014/7
_shelx_space_group_comment
;
The symmetry employed for this shelxl refinement is uniquely defined
by the following loop, which should always be used as a source of
symmetry information in preference to the above space-group names.
They are only intended as comments.
;
_shelx_estimated_absorpt_t_max 1.0000
_shelx_estimated_absorpt_t_min 0.9011
_exptl_absorpt_special_details SADABS
_olex2_refinement_description
;
1. Fixed Uiso
 At 1.2 times of:
  All C(H) groups, All C(H,H) groups
 At 1.5 times of:
  All C(H,H,H) groups
2.a Ternary CH refined with riding coordinates:
 C7(H7), C17(H17), C30(H30), C40(H40), C53(H53), C63(H63), C76(H76), C86(H86)
2.b Secondary CH2 refined with riding coordinates:
 C8(H8A,H8B), C16(H16A,H16B), C31(H31A,H31B), C39(H39A,H39B), C54(H54A,H54B),
 C62(H62A,H62B), C77(H77A,H77B), C85(H85A,H85B)
2.c Aromatic/amide H refined with riding coordinates:
 C2(H2), C3(H3), C4(H4), C5(H5), C6(H6), C11(H11), C12(H12), C13(H13),
 C19(H19), C20(H20), C21(H21), C22(H22), C23(H23), C25(H25), C26(H26), C27(H27),
  C28(H28), C29(H29), C34(H34), C35(H35), C36(H36), C42(H42), C43(H43),
 C44(H44), C45(H45), C46(H46), C48(H48), C49(H49), C50(H50), C51(H51), C52(H52),
  C57(H57), C58(H58), C59(H59), C65(H65), C66(H66), C67(H67), C68(H68),
 C69(H69), C71(H71), C72(H72), C73(H73), C74(H74), C75(H75), C80(H80), C81(H81),
  C82(H82), C88(H88), C89(H89), C90(H90), C91(H91), C92(H92)
2.d Idealised Me refined as rotating group:
 C93(H93A,H93B,H93C), C95(H95A,H95B,H95C), C97(H97A,H97B,H97C), C99(H99A,H99B,
 H99C), C101(H10A,H10B,H10C), C103(H10D,H10E,H10F)
;
_olex2_submission_special_instructions 'No special instructions were received'

loop_
_space_group_symop_operation_xyz
'x, y, z'
'-x+1/2, -y, z+1/2'
'-x, y+1/2, -z+1/2'
'x+1/2, -y+1/2, -z'

loop_
_atom_site_label
_atom_site_type_symbol
_atom_site_fract_x
_atom_site_fract_y
_atom_site_fract_z
_atom_site_U_iso_or_equiv
_atom_site_adp_type
_atom_site_occupancy
_atom_site_site_symmetry_order
_atom_site_calc_flag
_atom_site_refinement_flags_posn
Fe1 Fe 0.52792(3) 0.74601(3) 0.37838(2) 0.02814(13) Uani 1 1 d .
O1 O 0.3867(2) 0.71088(18) 0.24973(15) 0.0518(9) Uani 1 1 d .
O2 O 0.41912(18) 0.78368(17) 0.52432(13) 0.0425(8) Uani 1 1 d .
O3 O 0.6494(2) 0.90194(17) 0.33641(16) 0.0527(10) Uani 1 1 d .
O4 O 0.6494(3) 0.58878(18) 0.41766(19) 0.0666(13) Uani 1 1 d .
N1 N 0.4859(2) 0.72357(17) 0.29766(15) 0.0364(8) Uani 1 1 d .
N2 N 0.41672(18) 0.74732(18) 0.38629(14) 0.0341(7) Uani 1 1 d .
N3 N 0.50571(19) 0.77089(16) 0.46380(14) 0.0299(7) Uani 1 1 d .
N4 N 0.5603(2) 0.83566(17) 0.34789(15) 0.0345(8) Uani 1 1 d .
N5 N 0.6401(2) 0.74470(18) 0.37563(14) 0.0361(8) Uani 1 1 d .
N6 N 0.5599(2) 0.65525(18) 0.40757(16) 0.0395(9) Uani 1 1 d .
C1 C 0.5648(3) 0.6606(2) 0.24184(19) 0.0446(12) Uani 1 1 d .
C2 C 0.6337(4) 0.6756(3) 0.2542(2) 0.0574(15) Uani 1 1 d .
H2 H 0.6465 0.7167 0.2591 0.069 Uiso 1 1 calc R
C3 C 0.6835(4) 0.6293(4) 0.2594(3) 0.076(2) Uani 1 1 d .
H3 H 0.7297 0.6397 0.2674 0.091 Uiso 1 1 calc R
C4 C 0.6655(6) 0.5680(4) 0.2529(3) 0.097(4) Uani 1 1 d .
H4 H 0.6986 0.5371 0.2584 0.116 Uiso 1 1 calc R
C5 C 0.5979(6) 0.5532(4) 0.2382(4) 0.099(3) Uani 1 1 d .
H5 H 0.5855 0.5122 0.2321 0.119 Uiso 1 1 calc R
C6 C 0.5486(5) 0.5999(3) 0.2325(3) 0.077(2) Uani 1 1 d .
H6 H 0.5032 0.5896 0.2221 0.092 Uiso 1 1 calc R
C7 C 0.5111(3) 0.7124(2) 0.24174(19) 0.0431(11) Uani 1 1 d .
H7 H 0.5339 0.7501 0.2288 0.052 Uiso 1 1 calc R
C8 C 0.4427(3) 0.7028(3) 0.2099(2) 0.0563(15) Uani 1 1 d .
H8A H 0.4386 0.7332 0.1815 0.068 Uiso 1 1 calc R
H8B H 0.4411 0.6618 0.1944 0.068 Uiso 1 1 calc R
C9 C 0.4187(3) 0.7218(2) 0.29630(19) 0.0392(10) Uani 1 1 d .
C10 C 0.3763(2) 0.7339(2) 0.34390(19) 0.0368(10) Uani 1 1 d .
C11 C 0.3036(3) 0.7326(3) 0.3479(2) 0.0504(13) Uani 1 1 d .
H11 H 0.2760 0.7229 0.3184 0.060 Uiso 1 1 calc R
C12 C 0.2732(3) 0.7462(3) 0.3965(3) 0.0554(14) Uani 1 1 d .
H12 H 0.2246 0.7456 0.4001 0.067 Uiso 1 1 calc R
C13 C 0.3151(3) 0.7607(3) 0.4403(2) 0.0500(13) Uani 1 1 d .
H13 H 0.2953 0.7700 0.4734 0.060 Uiso 1 1 calc R
C14 C 0.3871(2) 0.7607(2) 0.43305(19) 0.0355(9) Uani 1 1 d .
C15 C 0.4403(2) 0.7728(2) 0.47441(18) 0.0336(9) Uani 1 1 d .
C16 C 0.4836(3) 0.7868(3) 0.55615(19) 0.0443(11) Uani 1 1 d .
H16A H 0.4854 0.7532 0.5818 0.053 Uiso 1 1 calc R
H16B H 0.4864 0.8258 0.5752 0.053 Uiso 1 1 calc R
C17 C 0.5439(2) 0.7811(2) 0.51504(17) 0.0336(9) Uani 1 1 d .
H17 H 0.5714 0.7440 0.5233 0.040 Uiso 1 1 calc R
C18 C 0.5932(3) 0.8353(2) 0.51049(17) 0.0359(9) Uani 1 1 d .
C19 C 0.5731(3) 0.8953(2) 0.5212(2) 0.0531(13) Uani 1 1 d .
H19 H 0.5276 0.9033 0.5327 0.064 Uiso 1 1 calc R
C20 C 0.6201(4) 0.9438(3) 0.5151(3) 0.0703(19) Uani 1 1 d .
H20 H 0.6064 0.9840 0.5233 0.084 Uiso 1 1 calc R
C21 C 0.6873(4) 0.9323(4) 0.4968(3) 0.076(2) Uani 1 1 d .
H21 H 0.7184 0.9648 0.4911 0.091 Uiso 1 1 calc R
C22 C 0.7078(4) 0.8729(4) 0.4870(3) 0.071(2) Uani 1 1 d .
H22 H 0.7533 0.8651 0.4754 0.085 Uiso 1 1 calc R
C23 C 0.6613(3) 0.8237(3) 0.4943(2) 0.0491(13) Uani 1 1 d .
H23 H 0.6761 0.7833 0.4883 0.059 Uiso 1 1 calc R
C24 C 0.4614(3) 0.9074(2) 0.3595(2) 0.0428(11) Uani 1 1 d .
C25 C 0.3951(3) 0.9016(3) 0.3359(3) 0.0584(15) Uani 1 1 d .
H25 H 0.3914 0.8913 0.3000 0.070 Uiso 1 1 calc R
C26 C 0.3352(4) 0.9112(3) 0.3660(4) 0.075(2) Uani 1 1 d .
H26 H 0.2913 0.9073 0.3499 0.090 Uiso 1 1 calc R
C27 C 0.3395(4) 0.9263(3) 0.4190(3) 0.071(2) Uani 1 1 d .
H27 H 0.2990 0.9325 0.4389 0.085 Uiso 1 1 calc R
C28 C 0.4055(4) 0.9322(3) 0.4429(3) 0.0623(16) Uani 1 1 d .
H28 H 0.4091 0.9419 0.4790 0.075 Uiso 1 1 calc R
C29 C 0.4655(3) 0.9237(3) 0.4127(2) 0.0524(13) Uani 1 1 d .
H29 H 0.5093 0.9291 0.4284 0.063 Uiso 1 1 calc R
C30 C 0.5252(3) 0.8920(2) 0.3273(2) 0.0440(11) Uani 1 1 d .
H30 H 0.5110 0.8846 0.2902 0.053 Uiso 1 1 calc R
C31 C 0.5860(3) 0.9393(3) 0.3277(3) 0.0623(16) Uani 1 1 d .
H31A H 0.5887 0.9612 0.2939 0.075 Uiso 1 1 calc R
H31B H 0.5799 0.9692 0.3562 0.075 Uiso 1 1 calc R
C32 C 0.6261(3) 0.8458(2) 0.34825(18) 0.0372(10) Uani 1 1 d .
C33 C 0.6756(3) 0.7957(2) 0.3618(2) 0.0409(11) Uani 1 1 d .
C34 C 0.7480(3) 0.7983(3) 0.3602(3) 0.0612(16) Uani 1 1 d .
H34 H 0.7717 0.8341 0.3502 0.073 Uiso 1 1 calc R
C35 C 0.7843(3) 0.7441(4) 0.3746(3) 0.074(2) Uani 1 1 d .
H35 H 0.8332 0.7437 0.3744 0.088 Uiso 1 1 calc R
C36 C 0.7478(3) 0.6914(3) 0.3890(3) 0.0625(17) Uani 1 1 d .
H36 H 0.7714 0.6553 0.3982 0.075 Uiso 1 1 calc R
C37 C 0.6751(3) 0.6937(2) 0.3893(2) 0.0438(11) Uani 1 1 d .
C38 C 0.6261(3) 0.6448(2) 0.4045(2) 0.0456(12) Uani 1 1 d .
C39 C 0.5863(4) 0.5534(3) 0.4319(4) 0.087(3) Uani 1 1 d .
H39A H 0.5913 0.5349 0.4670 0.104 Uiso 1 1 calc R
H39B H 0.5777 0.5209 0.4060 0.104 Uiso 1 1 calc R
C40 C 0.5263(4) 0.6004(2) 0.4315(2) 0.0552(15) Uani 1 1 d .
H40 H 0.5137 0.6101 0.4686 0.066 Uiso 1 1 calc R
C41 C 0.4607(3) 0.5821(2) 0.4017(2) 0.0487(13) Uani 1 1 d .
C42 C 0.4630(4) 0.5624(3) 0.3497(3) 0.073(2) Uani 1 1 d .
H42 H 0.5061 0.5568 0.3329 0.088 Uiso 1 1 calc R
C43 C 0.4012(4) 0.5506(4) 0.3219(3) 0.086(2) Uani 1 1 d .
H43 H 0.4031 0.5386 0.2863 0.103 Uiso 1 1 calc R
C44 C 0.3379(4) 0.5566(3) 0.3466(3) 0.0689(18) Uani 1 1 d .
H44 H 0.2970 0.5477 0.3279 0.083 Uiso 1 1 calc R
C45 C 0.3339(4) 0.5756(4) 0.3987(3) 0.074(2) Uani 1 1 d .
H45 H 0.2906 0.5792 0.4155 0.089 Uiso 1 1 calc R
C46 C 0.3959(4) 0.5895(3) 0.4263(2) 0.0629(16) Uani 1 1 d .
H46 H 0.3936 0.6037 0.4613 0.075 Uiso 1 1 calc R
Fe2 Fe -0.00518(3) 0.74911(3) 0.12973(2) 0.02796(13) Uani 1 1 d .
O5 O 0.0939(2) 0.90457(17) 0.08185(19) 0.0601(11) Uani 1 1 d .
O6 O 0.10003(19) 0.59511(16) 0.17335(18) 0.0533(10) Uani 1 1 d .
O7 O -0.09679(18) 0.78018(16) 0.27327(13) 0.0405(7) Uani 1 1 d .
O8 O -0.12090(19) 0.71734(17) -0.00320(14) 0.0443(8) Uani 1 1 d .
N7 N 0.01189(19) 0.83569(17) 0.10685(15) 0.0347(8) Uani 1 1 d .
N8 N 0.09442(18) 0.74901(17) 0.12539(15) 0.0369(8) Uani 1 1 d .
N9 N 0.01507(19) 0.66266(16) 0.15197(15) 0.0331(8) Uani 1 1 d .
N10 N -0.01733(19) 0.76953(16) 0.20707(15) 0.0317(7) Uani 1 1 d .
N11 N -0.10494(17) 0.74895(16) 0.13496(13) 0.0298(7) Uani 1 1 d .
N12 N -0.0306(2) 0.72867(17) 0.05421(15) 0.0333(8) Uani 1 1 d .
C47 C -0.0888(3) 0.90639(19) 0.12359(19) 0.0359(9) Uani 1 1 d .
C48 C -0.1574(3) 0.9075(3) 0.1052(3) 0.0505(13) Uani 1 1 d .
H48 H -0.1667 0.8987 0.0695 0.061 Uiso 1 1 calc R
C49 C -0.2120(3) 0.9215(3) 0.1394(3) 0.0653(18) Uani 1 1 d .
H49 H -0.2577 0.9229 0.1265 0.078 Uiso 1 1 calc R
C50 C -0.1995(4) 0.9334(3) 0.1921(3) 0.0662(18) Uani 1 1 d .
H50 H -0.2366 0.9418 0.2151 0.079 Uiso 1 1 calc R
C51 C -0.1315(4) 0.9331(3) 0.2112(2) 0.0565(14) Uani 1 1 d .
H51 H -0.1229 0.9411 0.2472 0.068 Uiso 1 1 calc R
C52 C -0.0762(3) 0.9209(2) 0.1770(2) 0.0486(12) Uani 1 1 d .
H52 H -0.0303 0.9224 0.1897 0.058 Uiso 1 1 calc R
C53 C -0.0297(3) 0.8887(2) 0.0864(2) 0.0408(10) Uani 1 1 d .
H53 H -0.0494 0.8778 0.0514 0.049 Uiso 1 1 calc R
C54 C 0.0274(3) 0.9386(2) 0.0787(3) 0.0607(16) Uani 1 1 d .
H54A H 0.0225 0.9588 0.0443 0.073 Uiso 1 1 calc R
H54B H 0.0246 0.9696 0.1067 0.073 Uiso 1 1 calc R
C55 C 0.0772(3) 0.8487(2) 0.0998(2) 0.0422(11) Uani 1 1 d .
C56 C 0.1289(3) 0.8011(2) 0.1110(2) 0.0445(12) Uani 1 1 d .
C57 C 0.2011(3) 0.8018(3) 0.1077(3) 0.0639(18) Uani 1 1 d .
H57 H 0.2246 0.8376 0.0974 0.077 Uiso 1 1 calc R
C58 C 0.2382(3) 0.7489(3) 0.1200(3) 0.0689(19) Uani 1 1 d .
H58 H 0.2869 0.7489 0.1178 0.083 Uiso 1 1 calc R
C59 C 0.2030(3) 0.6961(3) 0.1353(3) 0.0617(17) Uani 1 1 d .
H59 H 0.2276 0.6603 0.1438 0.074 Uiso 1 1 calc R
C60 C 0.1309(2) 0.6973(2) 0.1378(2) 0.0430(11) Uani 1 1 d .
C61 C 0.0806(3) 0.6496(2) 0.1540(2) 0.0391(10) Uani 1 1 d .
C62 C 0.0334(3) 0.5614(3) 0.1837(3) 0.0549(14) Uani 1 1 d .
H62A H 0.0332 0.5437 0.2193 0.066 Uiso 1 1 calc R
H62B H 0.0267 0.5285 0.1578 0.066 Uiso 1 1 calc R
C63 C -0.0241(3) 0.6111(2) 0.1780(2) 0.0384(10) Uani 1 1 d .
H63 H -0.0393 0.6242 0.2136 0.046 Uiso 1 1 calc R
C64 C -0.0872(3) 0.5912(2) 0.1461(2) 0.0384(10) Uani 1 1 d .
C65 C -0.1528(3) 0.5910(3) 0.1695(2) 0.0517(13) Uani 1 1 d .
H65 H -0.1580 0.6025 0.2051 0.062 Uiso 1 1 calc R
C66 C -0.2110(3) 0.5737(3) 0.1397(3) 0.0674(18) Uani 1 1 d .
H66 H -0.2549 0.5724 0.1559 0.081 Uiso 1 1 calc R
C67 C -0.2050(3) 0.5586(3) 0.0873(3) 0.0653(17) Uani 1 1 d .
H67 H -0.2446 0.5475 0.0677 0.078 Uiso 1 1 calc R
C68 C -0.1405(4) 0.5597(3) 0.0634(3) 0.0684(19) Uani 1 1 d .
H68 H -0.1362 0.5504 0.0272 0.082 Uiso 1 1 calc R
C69 C -0.0810(3) 0.5748(3) 0.0933(2) 0.0549(14) Uani 1 1 d .
H69 H -0.0369 0.5738 0.0774 0.066 Uiso 1 1 calc R
C70 C 0.0867(3) 0.8168(2) 0.2531(2) 0.0459(12) Uani 1 1 d .
C71 C 0.1547(3) 0.7949(3) 0.2479(2) 0.0560(15) Uani 1 1 d .
H71 H 0.1628 0.7526 0.2467 0.067 Uiso 1 1 calc R
C72 C 0.2114(4) 0.8362(5) 0.2443(3) 0.087(3) Uani 1 1 d .
H72 H 0.2569 0.8213 0.2405 0.104 Uiso 1 1 calc R
C73 C 0.1991(6) 0.8987(4) 0.2464(3) 0.102(4) Uani 1 1 d .
H73 H 0.2365 0.9263 0.2444 0.123 Uiso 1 1 calc R
C74 C 0.1331(6) 0.9202(4) 0.2514(3) 0.100(4) Uani 1 1 d .
H74 H 0.1255 0.9626 0.2521 0.120 Uiso 1 1 calc R
C75 C 0.0761(4) 0.8805(3) 0.2555(3) 0.068(2) Uani 1 1 d .
H75 H 0.0310 0.8963 0.2598 0.082 Uiso 1 1 calc R
C76 C 0.0263(3) 0.7719(2) 0.25639(18) 0.0372(10) Uani 1 1 d .
H76 H 0.0457 0.7306 0.2626 0.045 Uiso 1 1 calc R
C77 C -0.0280(3) 0.7852(3) 0.3005(2) 0.0486(12) Uani 1 1 d .
H77A H -0.0243 0.7551 0.3291 0.058 Uiso 1 1 calc R
H77B H -0.0214 0.8262 0.3152 0.058 Uiso 1 1 calc R
C78 C -0.0823(2) 0.7720(2) 0.22211(17) 0.0333(9) Uani 1 1 d .
C79 C -0.1366(2) 0.76175(19) 0.18183(17) 0.0314(9) Uani 1 1 d .
C80 C -0.2084(2) 0.7613(2) 0.1870(2) 0.0424(11) Uani 1 1 d .
H80 H -0.2294 0.7705 0.2196 0.051 Uiso 1 1 calc R
C81 C -0.2487(2) 0.7470(3) 0.1427(2) 0.0476(11) Uani 1 1 d .
H81 H -0.2974 0.7466 0.1454 0.057 Uiso 1 1 calc R
C82 C -0.2168(2) 0.7331(2) 0.0944(2) 0.0427(11) Uani 1 1 d .
H82 H -0.2435 0.7226 0.0646 0.051 Uiso 1 1 calc R
C83 C -0.1440(2) 0.73529(19) 0.09134(18) 0.0329(9) Uani 1 1 d .
C84 C -0.0976(2) 0.7251(2) 0.04613(18) 0.0350(9) Uani 1 1 d .
C85 C -0.0578(3) 0.7121(3) -0.0369(2) 0.0500(13) Uani 1 1 d .
H85A H -0.0590 0.7420 -0.0657 0.060 Uiso 1 1 calc R
H85B H -0.0543 0.6710 -0.0522 0.060 Uiso 1 1 calc R
C86 C 0.0044(3) 0.7248(2) 0.00072(18) 0.0389(10) Uani 1 1 d .
H86 H 0.0238 0.7656 -0.0080 0.047 Uiso 1 1 calc R
C87 C 0.0630(3) 0.6785(2) -0.00006(19) 0.0436(12) Uani 1 1 d .
C88 C 0.0513(4) 0.6156(3) -0.0014(2) 0.0621(17) Uani 1 1 d .
H88 H 0.0055 0.6008 -0.0030 0.075 Uiso 1 1 calc R
C89 C 0.1071(5) 0.5738(3) -0.0003(3) 0.088(3) Uani 1 1 d .
H89 H 0.0986 0.5315 -0.0009 0.105 Uiso 1 1 calc R
C90 C 0.1754(5) 0.5959(4) 0.0017(3) 0.084(3) Uani 1 1 d .
H90 H 0.2127 0.5681 0.0028 0.100 Uiso 1 1 calc R
C91 C 0.1885(4) 0.6576(4) 0.0019(3) 0.074(2) Uani 1 1 d .
H91 H 0.2345 0.6720 0.0027 0.089 Uiso 1 1 calc R
C92 C 0.1327(3) 0.6991(3) 0.0010(2) 0.0553(14) Uani 1 1 d .
H92 H 0.1418 0.7414 0.0011 0.066 Uiso 1 1 calc R
Cl1 Cl 0.42280(9) 0.59340(7) 0.58681(6) 0.0567(3) Uani 1 1 d .
O03C O 0.4210(5) 0.5835(3) 0.6421(2) 0.121(3) Uani 1 1 d .
O03L O 0.4533(7) 0.6461(3) 0.5712(3) 0.199(6) Uani 1 1 d .
O03W O 0.4685(5) 0.5446(4) 0.5665(3) 0.135(3) Uani 1 1 d .
O032 O 0.3600(3) 0.5791(5) 0.5604(3) 0.142(4) Uani 1 1 d .
Cl2 Cl 0.40126(7) 0.88563(6) 0.16873(6) 0.0525(3) Uani 1 1 d .
O01I O 0.4535(3) 0.8560(3) 0.2000(3) 0.103(2) Uani 1 1 d .
O02N O 0.4300(4) 0.9153(3) 0.1226(3) 0.111(2) Uani 1 1 d .
O027 O 0.3567(4) 0.8384(3) 0.1485(3) 0.119(3) Uani 1 1 d .
O035 O 0.3587(4) 0.9232(4) 0.2004(3) 0.137(3) Uani 1 1 d .
Cl3 Cl 0.39295(7) 0.61095(6) 0.06867(5) 0.0450(3) Uani 1 1 d .
O00Z O 0.4487(3) 0.6395(3) 0.0388(2) 0.0883(17) Uani 1 1 d .
O01O O 0.3605(3) 0.6574(3) 0.0999(3) 0.106(2) Uani 1 1 d .
O03V O 0.4202(4) 0.5685(4) 0.1039(4) 0.148(4) Uani 1 1 d .
O030 O 0.3422(4) 0.5860(4) 0.0333(3) 0.128(3) Uani 1 1 d .
Cl4 Cl -0.08176(7) 0.59271(6) 0.32787(5) 0.0474(3) Uani 1 1 d .
O01D O -0.0387(4) 0.6434(3) 0.3126(2) 0.111(2) Uani 1 1 d .
O01Y O -0.0866(3) 0.5869(3) 0.38493(19) 0.0890(18) Uani 1 1 d .
O02C O -0.0501(4) 0.5387(3) 0.3067(3) 0.102(2) Uani 1 1 d .
O02F O -0.1479(3) 0.5994(5) 0.3053(3) 0.130(3) Uani 1 1 d .
N13 N 0.2329(5) 0.4459(5) 0.7225(3) 0.126(3) Uani 1 1 d .
C93 C 0.2630(5) 0.4891(4) 0.6306(4) 0.088(2) Uani 1 1 d .
H93A H 0.2420 0.4633 0.6037 0.132 Uiso 1 1 calc GR
H93B H 0.3131 0.4891 0.6262 0.132 Uiso 1 1 calc GR
H93C H 0.2456 0.5305 0.6270 0.132 Uiso 1 1 calc GR
C94 C 0.2459(4) 0.4661(4) 0.6818(3) 0.075(2) Uani 1 1 d .
N14 N 0.6690(3) 0.6573(3) 0.5225(2) 0.0690(15) Uani 1 1 d .
C95 C 0.6300(4) 0.6088(4) 0.6120(3) 0.084(2) Uani 1 1 d .
H95A H 0.5797 0.6078 0.6137 0.126 Uiso 1 1 calc GR
H95B H 0.6478 0.6334 0.6410 0.126 Uiso 1 1 calc GR
H95C H 0.6480 0.5675 0.6149 0.126 Uiso 1 1 calc GR
C96 C 0.6519(3) 0.6355(3) 0.5617(3) 0.0540(14) Uani 1 1 d .
N15 N 0.6437(3) 0.8386(3) 0.2279(2) 0.0654(14) Uani 1 1 d .
C97 C 0.5973(4) 0.8732(4) 0.1351(3) 0.082(2) Uani 1 1 d .
H97A H 0.6356 0.8893 0.1144 0.124 Uiso 1 1 calc GR
H97B H 0.5622 0.9047 0.1394 0.124 Uiso 1 1 calc GR
H97C H 0.5772 0.8383 0.1170 0.124 Uiso 1 1 calc GR
C98 C 0.6227(3) 0.8543(3) 0.1869(2) 0.0516(13) Uani 1 1 d .
N16 N 0.5860(5) 0.7074(4) 0.1080(3) 0.112(3) Uani 1 1 d .
C99 C 0.5959(4) 0.5894(4) 0.0878(4) 0.097(3) Uani 1 1 d .
H99A H 0.6177 0.5830 0.0536 0.146 Uiso 1 1 calc GR
H99B H 0.5498 0.5716 0.0875 0.146 Uiso 1 1 calc GR
H99C H 0.6236 0.5701 0.1151 0.146 Uiso 1 1 calc GR
C100 C 0.5908(4) 0.6547(4) 0.0983(3) 0.082(2) Uani 1 1 d .
N17 N 0.1135(3) 0.7059(3) 0.3571(2) 0.0634(14) Uani 1 1 d .
C101 C 0.1305(4) 0.5888(4) 0.3358(4) 0.084(2) Uani 1 1 d .
H10A H 0.1528 0.5840 0.3016 0.126 Uiso 1 1 calc GR
H10B H 0.0855 0.5690 0.3352 0.126 Uiso 1 1 calc GR
H10C H 0.1593 0.5703 0.3629 0.126 Uiso 1 1 calc GR
C102 C 0.1214(3) 0.6554(3) 0.3475(2) 0.0560(14) Uani 1 1 d .
N18 N 0.2199(6) 0.9874(6) 0.0248(3) 0.158(5) Uani 1 1 d .
C103 C 0.2335(4) 0.9895(3) 0.1252(3) 0.074(2) Uani 1 1 d .
H10D H 0.2477 1.0301 0.1363 0.111 Uiso 1 1 calc GR
H10E H 0.2681 0.9599 0.1364 0.111 Uiso 1 1 calc GR
H10F H 0.1891 0.9795 0.1411 0.111 Uiso 1 1 calc GR
C104 C 0.2274(4) 0.9880(4) 0.0698(3) 0.074(2) Uani 1 1 d .

loop_
_atom_site_aniso_label
_atom_site_aniso_U_11
_atom_site_aniso_U_22
_atom_site_aniso_U_33
_atom_site_aniso_U_23
_atom_site_aniso_U_13
_atom_site_aniso_U_12
Fe1 0.0261(3) 0.0265(3) 0.0319(3) -0.0018(2) -0.0022(2) 0.0007(2)
O1 0.052(2) 0.062(2) 0.042(2) -0.0003(17) -0.0201(17) -0.0057(18)
O2 0.0379(18) 0.053(2) 0.0366(17) -0.0012(15) 0.0105(14) -0.0048(15)
O3 0.054(2) 0.046(2) 0.059(2) 0.0053(17) 0.0116(19) -0.0155(17)
O4 0.075(3) 0.040(2) 0.085(3) -0.005(2) -0.034(2) 0.025(2)
N1 0.041(2) 0.0323(17) 0.0355(19) -0.0031(15) -0.0061(16) 0.0035(16)
N2 0.0275(17) 0.0353(17) 0.0394(18) 0.0018(17) -0.0038(14) -0.0019(16)
N3 0.0293(17) 0.0301(16) 0.0301(17) -0.0054(13) -0.0007(14) 0.0002(14)
N4 0.036(2) 0.0294(17) 0.038(2) 0.0025(15) 0.0017(15) -0.0020(15)
N5 0.0318(18) 0.043(2) 0.0336(18) -0.0013(18) 0.0011(13) 0.0070(16)
N6 0.048(2) 0.0300(17) 0.040(2) -0.0024(16) -0.0123(18) 0.0047(17)
C1 0.061(3) 0.039(2) 0.034(2) -0.0014(19) 0.003(2) 0.008(2)
C2 0.070(4) 0.062(3) 0.040(3) -0.005(3) 0.001(3) 0.017(3)
C3 0.078(5) 0.102(6) 0.048(4) 0.000(4) 0.007(3) 0.043(4)
C4 0.140(9) 0.103(7) 0.048(4) 0.014(4) 0.024(5) 0.078(7)
C5 0.154(10) 0.047(4) 0.097(6) -0.005(4) 0.003(6) 0.039(5)
C6 0.102(6) 0.041(3) 0.087(5) -0.007(3) -0.010(4) 0.010(3)
C7 0.057(3) 0.038(2) 0.034(2) 0.0015(18) -0.003(2) 0.005(2)
C8 0.072(4) 0.060(3) 0.038(3) -0.010(2) -0.018(3) 0.011(3)
C9 0.045(3) 0.032(2) 0.041(2) -0.0009(18) -0.017(2) -0.0029(19)
C10 0.030(2) 0.040(2) 0.041(2) 0.0030(18) -0.0076(18) -0.0043(17)
C11 0.034(3) 0.055(3) 0.062(3) -0.004(3) -0.016(2) -0.007(2)
C12 0.023(2) 0.065(3) 0.078(4) -0.004(3) -0.002(2) -0.005(2)
C13 0.032(2) 0.057(3) 0.061(3) -0.001(3) 0.003(2) -0.002(2)
C14 0.026(2) 0.038(2) 0.042(2) 0.0019(19) 0.0017(17) -0.0020(17)
C15 0.033(2) 0.034(2) 0.034(2) 0.0007(17) 0.0049(17) -0.0012(17)
C16 0.046(3) 0.055(3) 0.032(2) 0.000(2) 0.002(2) -0.011(2)
C17 0.037(2) 0.035(2) 0.029(2) 0.0009(17) -0.0022(17) -0.0014(18)
C18 0.038(2) 0.040(2) 0.029(2) -0.0004(17) -0.0062(18) -0.0064(19)
C19 0.057(3) 0.039(3) 0.064(3) -0.001(2) -0.008(3) -0.005(2)
C20 0.088(5) 0.049(3) 0.073(4) 0.001(3) -0.015(4) -0.022(3)
C21 0.091(6) 0.076(5) 0.060(4) 0.012(3) -0.017(4) -0.050(4)
C22 0.054(4) 0.103(6) 0.056(4) 0.004(4) 0.003(3) -0.037(4)
C23 0.041(3) 0.067(3) 0.039(3) -0.007(2) 0.003(2) -0.014(3)
C24 0.046(3) 0.028(2) 0.054(3) 0.009(2) -0.003(2) 0.0021(19)
C25 0.048(3) 0.060(3) 0.067(4) 0.011(3) -0.014(3) -0.003(3)
C26 0.048(4) 0.072(4) 0.105(6) 0.009(4) -0.016(4) -0.003(3)
C27 0.051(4) 0.052(3) 0.111(6) 0.007(4) 0.016(4) 0.009(3)
C28 0.057(4) 0.056(3) 0.074(4) -0.009(3) 0.007(3) 0.010(3)
C29 0.045(3) 0.052(3) 0.060(3) -0.005(3) -0.003(3) 0.005(2)
C30 0.052(3) 0.037(2) 0.044(3) 0.006(2) -0.004(2) 0.001(2)
C31 0.066(4) 0.037(3) 0.083(4) 0.010(3) 0.013(3) -0.006(3)
C32 0.041(3) 0.040(2) 0.031(2) 0.0021(18) 0.0047(18) -0.010(2)
C33 0.031(2) 0.052(3) 0.040(3) -0.002(2) 0.0018(19) -0.002(2)
C34 0.034(3) 0.085(4) 0.064(4) 0.003(3) 0.008(3) -0.006(3)
C35 0.032(3) 0.110(6) 0.079(5) 0.003(5) 0.006(3) 0.014(3)
C36 0.040(3) 0.083(4) 0.064(4) 0.003(3) 0.000(3) 0.026(3)
C37 0.039(3) 0.049(3) 0.043(3) -0.007(2) -0.004(2) 0.014(2)
C38 0.056(3) 0.036(2) 0.045(3) -0.008(2) -0.018(2) 0.021(2)
C39 0.092(6) 0.038(3) 0.131(7) 0.016(4) -0.051(5) 0.003(3)
C40 0.077(4) 0.033(2) 0.056(3) 0.009(2) -0.018(3) -0.011(3)
C41 0.068(4) 0.028(2) 0.050(3) 0.002(2) -0.007(3) -0.011(2)
C42 0.068(4) 0.082(5) 0.070(4) -0.032(4) 0.000(3) -0.014(4)
C43 0.081(5) 0.110(6) 0.065(4) -0.035(4) -0.006(4) -0.021(5)
C44 0.067(4) 0.071(4) 0.068(4) -0.004(3) -0.009(3) -0.022(3)
C45 0.067(5) 0.084(5) 0.073(5) 0.010(4) 0.009(4) -0.010(4)
C46 0.081(5) 0.063(4) 0.045(3) 0.005(3) 0.004(3) -0.014(3)
Fe2 0.0212(3) 0.0274(3) 0.0354(3) -0.0022(3) 0.0004(2) 0.0003(2)
O5 0.048(2) 0.0393(19) 0.093(3) 0.007(2) 0.021(2) -0.0109(17)
O6 0.0366(19) 0.0375(17) 0.086(3) 0.0046(18) -0.0063(19) 0.0106(15)
O7 0.0414(19) 0.0463(18) 0.0337(16) -0.0040(14) 0.0055(14) -0.0008(15)
O8 0.0417(19) 0.055(2) 0.0364(18) -0.0067(15) -0.0052(14) 0.0049(16)
N7 0.030(2) 0.0320(17) 0.042(2) -0.0006(15) 0.0031(15) -0.0034(14)
N8 0.0241(16) 0.0378(18) 0.049(2) -0.006(2) 0.0017(14) -0.0003(16)
N9 0.0251(18) 0.0329(17) 0.041(2) -0.0017(15) -0.0012(14) 0.0023(14)
N10 0.0269(18) 0.0302(17) 0.0381(19) -0.0030(14) -0.0025(14) -0.0010(13)
N11 0.0247(15) 0.0283(15) 0.0365(17) -0.0019(16) -0.0002(13) 0.0008(15)
N12 0.0283(18) 0.0330(17) 0.0385(19) -0.0012(14) 0.0025(15) 0.0043(14)
C47 0.038(2) 0.0277(18) 0.042(2) 0.0019(18) -0.0025(19) 0.0011(17)
C48 0.043(3) 0.046(3) 0.063(3) -0.003(3) -0.011(2) 0.002(2)
C49 0.034(3) 0.061(4) 0.101(6) -0.006(4) -0.012(3) 0.004(3)
C50 0.060(4) 0.046(3) 0.093(5) -0.009(3) 0.026(4) 0.004(3)
C51 0.070(4) 0.049(3) 0.051(3) -0.009(2) 0.011(3) 0.007(3)
C52 0.047(3) 0.047(3) 0.052(3) -0.002(2) -0.006(2) 0.007(2)
C53 0.046(3) 0.033(2) 0.044(2) 0.0041(19) 0.000(2) 0.003(2)
C54 0.058(3) 0.035(3) 0.089(5) 0.015(3) 0.024(3) 0.002(2)
C55 0.037(3) 0.035(2) 0.055(3) 0.001(2) 0.011(2) -0.0053(19)
C56 0.031(2) 0.043(2) 0.059(3) 0.001(2) 0.006(2) -0.008(2)
C57 0.032(3) 0.049(3) 0.111(6) -0.006(3) 0.013(3) -0.006(2)
C58 0.024(2) 0.068(4) 0.115(6) -0.014(5) 0.006(3) -0.007(3)
C59 0.025(2) 0.057(3) 0.104(5) -0.007(3) -0.003(3) 0.007(2)
C60 0.026(2) 0.042(2) 0.061(3) -0.007(2) 0.002(2) 0.0003(19)
C61 0.033(2) 0.034(2) 0.050(3) -0.0031(19) -0.004(2) 0.0059(18)
C62 0.042(3) 0.043(3) 0.080(4) 0.009(3) 0.001(3) 0.008(2)
C63 0.036(2) 0.032(2) 0.047(3) 0.0004(19) 0.000(2) 0.0017(19)
C64 0.037(2) 0.0274(19) 0.051(3) -0.0043(19) 0.006(2) -0.0023(18)
C65 0.035(3) 0.069(4) 0.051(3) -0.010(3) 0.005(2) -0.002(2)
C66 0.039(3) 0.086(5) 0.077(5) -0.013(4) 0.014(3) -0.008(3)
C67 0.052(4) 0.073(4) 0.071(4) -0.019(3) 0.000(3) -0.015(3)
C68 0.057(4) 0.083(5) 0.065(4) -0.031(4) 0.008(3) -0.009(3)
C69 0.042(3) 0.066(3) 0.057(3) -0.017(3) 0.011(2) -0.008(3)
C70 0.049(3) 0.046(3) 0.042(3) 0.012(2) -0.019(2) -0.014(2)
C71 0.044(3) 0.074(4) 0.050(3) 0.017(3) -0.012(2) -0.016(3)
C72 0.059(4) 0.142(8) 0.059(4) 0.031(5) -0.019(3) -0.049(5)
C73 0.124(8) 0.113(7) 0.070(5) 0.047(5) -0.049(5) -0.087(6)
C74 0.138(9) 0.072(5) 0.089(5) 0.046(4) -0.069(6) -0.063(5)
C75 0.092(5) 0.039(3) 0.074(4) 0.014(3) -0.050(4) -0.014(3)
C76 0.038(2) 0.036(2) 0.037(2) 0.0031(18) -0.0102(19) -0.0049(19)
C77 0.052(3) 0.053(3) 0.041(3) -0.009(2) -0.008(2) -0.001(2)
C78 0.033(2) 0.0312(19) 0.036(2) -0.0028(16) 0.0015(17) 0.0027(17)
C79 0.0239(19) 0.033(2) 0.038(2) -0.0022(17) 0.0037(15) 0.0013(15)
C80 0.029(2) 0.047(3) 0.052(3) -0.006(2) 0.0069(19) 0.0021(19)
C81 0.0214(19) 0.059(3) 0.062(3) -0.010(3) 0.0019(19) -0.001(2)
C82 0.027(2) 0.048(3) 0.054(3) -0.008(2) -0.009(2) 0.0023(18)
C83 0.028(2) 0.033(2) 0.037(2) -0.0039(17) -0.0015(17) 0.0028(16)
C84 0.035(2) 0.033(2) 0.037(2) -0.0040(17) -0.0048(18) 0.0023(18)
C85 0.058(3) 0.055(3) 0.037(3) -0.006(2) 0.002(2) 0.010(3)
C86 0.044(3) 0.043(2) 0.030(2) 0.0029(18) 0.0099(19) 0.009(2)
C87 0.050(3) 0.046(3) 0.035(2) 0.005(2) 0.015(2) 0.015(2)
C88 0.081(4) 0.046(3) 0.059(3) 0.008(3) 0.030(3) 0.016(3)
C89 0.136(8) 0.063(4) 0.065(4) 0.021(3) 0.038(5) 0.047(5)
C90 0.088(6) 0.109(6) 0.054(4) 0.023(4) 0.018(4) 0.061(5)
C91 0.056(4) 0.107(6) 0.058(4) 0.025(4) 0.015(3) 0.035(4)
C92 0.053(3) 0.066(4) 0.047(3) 0.010(3) 0.009(3) 0.018(3)
Cl1 0.0695(9) 0.0547(7) 0.0459(7) -0.0023(6) -0.0090(6) 0.0032(7)
O03C 0.228(9) 0.088(4) 0.048(3) 0.006(3) -0.026(4) -0.040(5)
O03L 0.391(16) 0.070(4) 0.137(7) 0.042(4) -0.073(8) -0.081(7)
O03W 0.133(6) 0.119(6) 0.152(7) -0.023(5) -0.006(6) 0.047(5)
O032 0.068(4) 0.269(11) 0.088(4) 0.020(6) -0.014(3) 0.022(5)
Cl2 0.0403(7) 0.0477(6) 0.0693(9) -0.0115(6) -0.0057(6) 0.0018(5)
O01I 0.063(3) 0.132(5) 0.113(5) 0.038(4) -0.003(3) 0.026(3)
O02N 0.114(5) 0.072(3) 0.146(6) 0.053(4) 0.002(4) -0.005(3)
O027 0.111(5) 0.121(5) 0.126(5) -0.051(4) 0.013(4) -0.063(4)
O035 0.130(6) 0.159(7) 0.124(6) -0.074(5) -0.033(5) 0.082(5)
Cl3 0.0377(6) 0.0477(6) 0.0496(7) 0.0001(5) 0.0021(5) 0.0018(5)
O00Z 0.074(3) 0.112(4) 0.079(3) 0.025(3) 0.015(3) -0.016(3)
O01O 0.097(4) 0.118(5) 0.103(4) -0.047(4) 0.021(4) 0.018(4)
O03V 0.096(5) 0.136(6) 0.211(9) 0.120(6) 0.009(5) 0.021(4)
O030 0.114(5) 0.138(6) 0.132(6) -0.051(5) -0.034(4) -0.042(5)
Cl4 0.0494(7) 0.0451(6) 0.0476(7) -0.0005(5) -0.0070(5) -0.0033(5)
O01D 0.169(7) 0.068(3) 0.095(4) 0.009(3) 0.000(4) -0.060(4)
O01Y 0.128(5) 0.089(4) 0.050(3) 0.008(2) -0.016(3) -0.037(3)
O02C 0.121(5) 0.065(3) 0.119(5) -0.013(3) 0.015(4) 0.025(3)
O02F 0.061(4) 0.241(9) 0.088(4) 0.029(5) -0.013(3) 0.036(5)
N13 0.135(8) 0.180(9) 0.063(5) -0.027(5) 0.021(5) -0.005(7)
C93 0.080(6) 0.082(5) 0.102(7) -0.002(5) 0.010(5) 0.027(4)
C94 0.060(4) 0.093(5) 0.071(5) -0.032(4) 0.000(3) 0.021(4)
N14 0.077(4) 0.075(4) 0.055(3) 0.004(3) -0.007(3) 0.001(3)
C95 0.071(5) 0.116(7) 0.064(4) 0.013(4) 0.004(4) -0.013(5)
C96 0.042(3) 0.063(3) 0.057(3) -0.009(3) -0.012(3) 0.003(3)
N15 0.061(3) 0.084(4) 0.051(3) 0.002(3) 0.005(3) 0.001(3)
C97 0.051(4) 0.139(7) 0.057(4) 0.007(4) 0.002(3) -0.003(4)
C98 0.038(3) 0.065(3) 0.052(3) -0.009(3) 0.013(2) -0.002(2)
N16 0.132(7) 0.105(6) 0.100(5) 0.039(5) -0.061(5) -0.052(5)
C99 0.051(4) 0.098(6) 0.143(8) 0.016(6) -0.021(5) 0.013(4)
C100 0.065(5) 0.092(5) 0.088(5) 0.034(5) -0.032(4) -0.030(4)
N17 0.059(3) 0.076(4) 0.055(3) 0.012(3) -0.012(2) -0.016(3)
C101 0.067(5) 0.081(5) 0.103(6) 0.004(5) -0.007(4) 0.010(4)
C102 0.042(3) 0.080(4) 0.046(3) 0.011(3) -0.005(2) -0.004(3)
N18 0.149(9) 0.259(13) 0.065(5) -0.019(7) 0.030(5) -0.091(9)
C103 0.086(5) 0.075(4) 0.061(4) 0.012(4) -0.002(4) -0.008(4)
C104 0.068(4) 0.099(5) 0.056(4) 0.001(4) 0.006(3) -0.034(4)

loop_
_atom_type_symbol
_atom_type_description
_atom_type_scat_dispersion_real
_atom_type_scat_dispersion_imag
_atom_type_scat_source
C C 0.0033 0.0016 'International Tables Vol C Tables 4.2.6.8 and 6.1.1.4'
H H 0.0000 0.0000 'International Tables Vol C Tables 4.2.6.8 and 6.1.1.4'
N N 0.0061 0.0033 'International Tables Vol C Tables 4.2.6.8 and 6.1.1.4'
O O 0.0106 0.0060 'International Tables Vol C Tables 4.2.6.8 and 6.1.1.4'
Cl Cl 0.1484 0.1585 'International Tables Vol C Tables 4.2.6.8 and 6.1.1.4'
Fe Fe 0.3463 0.8444 'International Tables Vol C Tables 4.2.6.8 and 6.1.1.4'

loop_
_geom_angle_atom_site_label_1
_geom_angle_atom_site_label_2
_geom_angle_atom_site_label_3
_geom_angle
N1 Fe1 N3 148.05(14)
N2 Fe1 N1 74.29(15)
N2 Fe1 N3 73.77(13)
N2 Fe1 N4 107.63(15)
N2 Fe1 N5 176.52(14)
N2 Fe1 N6 105.00(16)
N4 Fe1 N1 88.75(14)
N4 Fe1 N3 99.99(14)
N4 Fe1 N6 147.31(17)
N5 Fe1 N1 109.09(14)
N5 Fe1 N3 102.85(13)
N5 Fe1 N4 73.58(15)
N5 Fe1 N6 73.73(16)
N6 Fe1 N1 101.98(14)
N6 Fe1 N3 87.13(14)
C9 O1 C8 106.3(4)
C15 O2 C16 105.2(4)
C32 O3 C31 105.2(4)
C38 O4 C39 105.1(5)
C7 N1 Fe1 140.1(3)
C9 N1 Fe1 112.9(3)
C9 N1 C7 106.9(4)
C10 N2 Fe1 119.7(3)
C14 N2 Fe1 120.4(3)
C14 N2 C10 119.9(4)
C15 N3 Fe1 113.0(3)
C15 N3 C17 107.1(4)
C17 N3 Fe1 139.7(3)
C30 N4 Fe1 136.7(3)
C32 N4 Fe1 115.4(3)
C32 N4 C30 107.8(4)
C33 N5 Fe1 120.1(3)
C37 N5 Fe1 120.2(3)
C37 N5 C33 119.6(4)
C38 N6 Fe1 114.4(4)
C38 N6 C40 108.0(4)
C40 N6 Fe1 137.6(4)
C2 C1 C7 117.8(5)
C6 C1 C2 118.4(6)
C6 C1 C7 123.7(6)
C1 C2 H2 120.0
C3 C2 C1 120.0(7)
C3 C2 H2 120.0
C2 C3 H3 119.5
C4 C3 C2 121.0(8)
C4 C3 H3 119.5
C3 C4 H4 120.4
C5 C4 C3 119.2(7)
C5 C4 H4 120.4
C4 C5 H5 120.3
C4 C5 C6 119.4(8)
C6 C5 H5 120.3
C1 C6 C5 121.9(9)
C1 C6 H6 119.1
C5 C6 H6 119.1
N1 C7 C1 109.5(4)
N1 C7 H7 108.4
N1 C7 C8 103.6(4)
C1 C7 H7 108.4
C1 C7 C8 118.2(4)
C8 C7 H7 108.4
O1 C8 C7 104.3(4)
O1 C8 H8A 110.9
O1 C8 H8B 110.9
C7 C8 H8A 110.9
C7 C8 H8B 110.9
H8A C8 H8B 108.9
O1 C9 C10 119.3(4)
N1 C9 O1 119.0(5)
N1 C9 C10 121.7(4)
N2 C10 C9 111.4(4)
N2 C10 C11 121.3(5)
C11 C10 C9 127.3(5)
C10 C11 H11 120.7
C12 C11 C10 118.5(5)
C12 C11 H11 120.7
C11 C12 H12 119.9
C11 C12 C13 120.2(5)
C13 C12 H12 119.9
C12 C13 H13 121.1
C14 C13 C12 117.7(5)
C14 C13 H13 121.1
N2 C14 C13 122.4(5)
N2 C14 C15 111.4(4)
C13 C14 C15 126.2(5)
O2 C15 C14 118.8(4)
N3 C15 O2 119.8(4)
N3 C15 C14 121.4(4)
O2 C16 H16A 110.8
O2 C16 H16B 110.8
O2 C16 C17 104.9(3)
H16A C16 H16B 108.8
C17 C16 H16A 110.8
C17 C16 H16B 110.8
N3 C17 C16 102.7(4)
N3 C17 H17 108.7
N3 C17 C18 110.8(3)
C16 C17 H17 108.7
C18 C17 C16 116.8(4)
C18 C17 H17 108.7
C19 C18 C17 123.0(5)
C19 C18 C23 119.3(5)
C23 C18 C17 117.7(5)
C18 C19 H19 119.6
C18 C19 C20 120.8(6)
C20 C19 H19 119.6
C19 C20 H20 120.1
C21 C20 C19 119.8(7)
C21 C20 H20 120.1
C20 C21 H21 120.2
C22 C21 C20 119.6(6)
C22 C21 H21 120.2
C21 C22 H22 119.6
C21 C22 C23 120.9(7)
C23 C22 H22 119.6
C18 C23 C22 119.6(6)
C18 C23 H23 120.2
C22 C23 H23 120.2
C25 C24 C30 119.1(5)
C29 C24 C25 118.7(6)
C29 C24 C30 122.1(5)
C24 C25 H25 119.9
C26 C25 C24 120.2(6)
C26 C25 H25 119.9
C25 C26 H26 119.6
C27 C26 C25 120.8(7)
C27 C26 H26 119.6
C26 C27 H27 120.3
C26 C27 C28 119.4(7)
C28 C27 H27 120.3
C27 C28 H28 120.1
C29 C28 C27 119.8(7)
C29 C28 H28 120.1
C24 C29 C28 121.0(6)
C24 C29 H29 119.5
C28 C29 H29 119.5
N4 C30 C24 111.2(4)
N4 C30 H30 108.7
N4 C30 C31 101.8(4)
C24 C30 H30 108.7
C24 C30 C31 117.2(5)
C31 C30 H30 108.7
O3 C31 C30 104.6(4)
O3 C31 H31A 110.8
O3 C31 H31B 110.8
C30 C31 H31A 110.8
C30 C31 H31B 110.8
H31A C31 H31B 108.9
O3 C32 C33 120.6(4)
N4 C32 O3 119.0(5)
N4 C32 C33 120.4(4)
N5 C33 C32 109.9(4)
N5 C33 C34 123.0(5)
C34 C33 C32 127.1(5)
C33 C34 H34 121.6
C33 C34 C35 116.7(6)
C35 C34 H34 121.6
C34 C35 H35 119.8
C36 C35 C34 120.4(5)
C36 C35 H35 119.8
C35 C36 H36 120.8
C35 C36 C37 118.3(6)
C37 C36 H36 120.8
N5 C37 C36 121.9(6)
N5 C37 C38 110.2(4)
C36 C37 C38 127.8(5)
O4 C38 C37 120.7(5)
N6 C38 O4 118.2(5)
N6 C38 C37 121.0(4)
O4 C39 H39A 110.7
O4 C39 H39B 110.7
O4 C39 C40 105.3(5)
H39A C39 H39B 108.8
C40 C39 H39A 110.7
C40 C39 H39B 110.7
N6 C40 C39 102.3(5)
N6 C40 H40 108.6
N6 C40 C41 111.7(4)
C39 C40 H40 108.6
C41 C40 C39 116.5(5)
C41 C40 H40 108.6
C42 C41 C40 121.6(6)
C42 C41 C46 119.0(6)
C46 C41 C40 119.2(5)
C41 C42 H42 119.9
C41 C42 C43 120.3(7)
C43 C42 H42 119.9
C42 C43 H43 119.8
C44 C43 C42 120.4(7)
C44 C43 H43 119.8
C43 C44 H44 119.7
C43 C44 C45 120.7(7)
C45 C44 H44 119.7
C44 C45 H45 120.4
C44 C45 C46 119.2(7)
C46 C45 H45 120.4
C41 C46 C45 120.4(6)
C41 C46 H46 119.8
C45 C46 H46 119.8
N7 Fe2 N9 159.39(16)
N7 Fe2 N10 95.14(15)
N7 Fe2 N12 88.62(16)
N8 Fe2 N7 79.70(16)
N8 Fe2 N9 79.71(15)
N8 Fe2 N10 99.86(15)
N8 Fe2 N11 179.31(16)
N8 Fe2 N12 100.79(15)
N9 Fe2 N10 87.68(15)
N9 Fe2 N12 95.92(15)
N10 Fe2 N12 159.35(15)
N11 Fe2 N7 100.66(15)
N11 Fe2 N9 99.93(15)
N11 Fe2 N10 79.53(14)
N11 Fe2 N12 79.82(15)
C55 O5 C54 105.5(4)
C61 O6 C62 105.2(4)
C78 O7 C77 105.6(4)
C84 O8 C85 105.7(4)
C53 N7 Fe2 137.8(3)
C55 N7 Fe2 113.8(3)
C55 N7 C53 107.4(4)
C56 N8 Fe2 119.9(3)
C60 N8 Fe2 120.0(3)
C60 N8 C56 120.0(4)
C61 N9 Fe2 114.0(3)
C61 N9 C63 107.8(4)
C63 N9 Fe2 136.8(3)
C76 N10 Fe2 138.2(3)
C78 N10 Fe2 113.7(3)
C78 N10 C76 107.0(4)
C79 N11 Fe2 120.4(3)
C79 N11 C83 120.0(4)
C83 N11 Fe2 119.6(3)
C84 N12 Fe2 113.5(3)
C84 N12 C86 107.2(4)
C86 N12 Fe2 138.5(3)
C48 C47 C52 118.6(5)
C48 C47 C53 120.1(5)
C52 C47 C53 121.2(5)
C47 C48 H48 119.8
C49 C48 C47 120.4(6)
C49 C48 H48 119.8
C48 C49 H49 119.7
C50 C49 C48 120.6(6)
C50 C49 H49 119.7
C49 C50 H50 120.0
C49 C50 C51 120.0(6)
C51 C50 H50 120.0
C50 C51 H51 120.0
C50 C51 C52 120.0(6)
C52 C51 H51 120.0
C47 C52 H52 119.9
C51 C52 C47 120.3(5)
C51 C52 H52 119.9
N7 C53 C47 112.5(4)
N7 C53 H53 109.0
N7 C53 C54 101.9(4)
C47 C53 H53 109.0
C47 C53 C54 115.1(4)
C54 C53 H53 109.0
O5 C54 C53 104.5(4)
O5 C54 H54A 110.9
O5 C54 H54B 110.9
C53 C54 H54A 110.9
C53 C54 H54B 110.9
H54A C54 H54B 108.9
O5 C55 C56 123.2(4)
N7 C55 O5 118.5(5)
N7 C55 C56 118.3(4)
N8 C56 C55 108.2(4)
N8 C56 C57 120.7(5)
C57 C56 C55 131.1(5)
C56 C57 H57 120.4
C56 C57 C58 119.2(5)
C58 C57 H57 120.4
C57 C58 H58 120.0
C57 C58 C59 120.0(5)
C59 C58 H58 120.0
C58 C59 H59 120.6
C60 C59 C58 118.8(5)
C60 C59 H59 120.6
N8 C60 C59 121.2(5)
N8 C60 C61 108.1(4)
C59 C60 C61 130.6(5)
O6 C61 C60 123.1(4)
N9 C61 O6 118.8(5)
N9 C61 C60 118.0(4)
O6 C62 H62A 110.9
O6 C62 H62B 110.9
O6 C62 C63 104.3(4)
H62A C62 H62B 108.9
C63 C62 H62A 110.9
C63 C62 H62B 110.9
N9 C63 C62 102.0(4)
N9 C63 H63 109.2
N9 C63 C64 112.5(4)
C62 C63 H63 109.2
C64 C63 C62 114.6(4)
C64 C63 H63 109.2
C65 C64 C63 119.9(5)
C69 C64 C63 121.0(5)
C69 C64 C65 119.1(5)
C64 C65 H65 120.2
C64 C65 C66 119.7(5)
C66 C65 H65 120.2
C65 C66 H66 119.4
C67 C66 C65 121.2(6)
C67 C66 H66 119.4
C66 C67 H67 120.2
C66 C67 C68 119.6(6)
C68 C67 H67 120.2
C67 C68 H68 120.0
C67 C68 C69 119.9(6)
C69 C68 H68 120.0
C64 C69 C68 120.4(5)
C64 C69 H69 119.8
C68 C69 H69 119.8
C71 C70 C75 118.6(6)
C71 C70 C76 119.8(5)
C75 C70 C76 121.6(6)
C70 C71 H71 119.7
C70 C71 C72 120.5(7)
C72 C71 H71 119.7
C71 C72 H72 120.3
C73 C72 C71 119.5(8)
C73 C72 H72 120.3
C72 C73 H73 119.9
C74 C73 C72 120.1(7)
C74 C73 H73 119.9
C73 C74 H74 119.2
C73 C74 C75 121.6(8)
C75 C74 H74 119.2
C70 C75 H75 120.2
C74 C75 C70 119.6(8)
C74 C75 H75 120.2
N10 C76 C70 113.8(4)
N10 C76 H76 108.0
N10 C76 C77 103.0(4)
C70 C76 H76 108.0
C70 C76 C77 115.6(4)
C77 C76 H76 108.0
O7 C77 C76 104.6(4)
O7 C77 H77A 110.8
O7 C77 H77B 110.8
C76 C77 H77A 110.8
C76 C77 H77B 110.8
H77A C77 H77B 108.9
O7 C78 C79 122.7(4)
N10 C78 O7 119.2(4)
N10 C78 C79 118.0(4)
N11 C79 C78 108.3(3)
N11 C79 C80 121.8(4)
C80 C79 C78 129.8(4)
C79 C80 H80 120.7
C79 C80 C81 118.6(4)
C81 C80 H80 120.7
C80 C81 H81 119.9
C80 C81 C82 120.2(4)
C82 C81 H81 119.9
C81 C82 H82 120.7
C81 C82 C83 118.6(4)
C83 C82 H82 120.7
N11 C83 C82 120.8(4)
N11 C83 C84 109.1(4)
C82 C83 C84 130.1(4)
O8 C84 C83 122.8(4)
N12 C84 O8 118.9(4)
N12 C84 C83 118.0(4)
O8 C85 H85A 110.7
O8 C85 H85B 110.7
O8 C85 C86 105.4(4)
H85A C85 H85B 108.8
C86 C85 H85A 110.7
C86 C85 H85B 110.7
N12 C86 C85 102.4(4)
N12 C86 H86 108.5
N12 C86 C87 112.3(4)
C85 C86 H86 108.5
C87 C86 C85 116.4(4)
C87 C86 H86 108.5
C88 C87 C86 122.6(5)
C88 C87 C92 117.9(5)
C92 C87 C86 119.4(5)
C87 C88 H88 119.5
C87 C88 C89 121.0(7)
C89 C88 H88 119.5
C88 C89 H89 120.2
C90 C89 C88 119.5(8)
C90 C89 H89 120.2
C89 C90 H90 119.7
C91 C90 C89 120.7(7)
C91 C90 H90 119.7
C90 C91 H91 120.2
C90 C91 C92 119.6(8)
C92 C91 H91 120.2
C87 C92 H92 119.4
C91 C92 C87 121.2(6)
C91 C92 H92 119.4
O03C Cl1 O03W 104.4(5)
O03C Cl1 O032 114.3(5)
O03L Cl1 O03C 115.3(4)
O03L Cl1 O03W 104.9(7)
O03L Cl1 O032 114.9(6)
O032 Cl1 O03W 100.7(5)
O01I Cl2 O02N 112.3(4)
O01I Cl2 O027 106.8(5)
O027 Cl2 O02N 105.3(4)
O035 Cl2 O01I 111.0(4)
O035 Cl2 O02N 114.8(5)
O035 Cl2 O027 106.0(5)
O01O Cl3 O00Z 107.7(4)
O01O Cl3 O030 108.4(4)
O03V Cl3 O00Z 110.0(4)
O03V Cl3 O01O 106.6(5)
O03V Cl3 O030 113.8(5)
O030 Cl3 O00Z 110.1(4)
O01D Cl4 O01Y 111.8(3)
O02C Cl4 O01D 106.8(4)
O02C Cl4 O01Y 109.0(4)
O02F Cl4 O01D 109.5(5)
O02F Cl4 O01Y 110.9(4)
O02F Cl4 O02C 108.7(5)
H93A C93 H93B 109.5
H93A C93 H93C 109.5
H93B C93 H93C 109.5
C94 C93 H93A 109.5
C94 C93 H93B 109.5
C94 C93 H93C 109.5
N13 C94 C93 177.9(10)
H95A C95 H95B 109.5
H95A C95 H95C 109.5
H95B C95 H95C 109.5
C96 C95 H95A 109.5
C96 C95 H95B 109.5
C96 C95 H95C 109.5
N14 C96 C95 179.0(8)
H97A C97 H97B 109.5
H97A C97 H97C 109.5
H97B C97 H97C 109.5
C98 C97 H97A 109.5
C98 C97 H97B 109.5
C98 C97 H97C 109.5
N15 C98 C97 178.9(7)
H99A C99 H99B 109.5
H99A C99 H99C 109.5
H99B C99 H99C 109.5
C100 C99 H99A 109.5
C100 C99 H99B 109.5
C100 C99 H99C 109.5
N16 C100 C99 178.4(11)
H10A C101 H10B 109.5
H10A C101 H10C 109.5
H10B C101 H10C 109.5
C102 C101 H10A 109.5
C102 C101 H10B 109.5
C102 C101 H10C 109.5
N17 C102 C101 178.7(8)
H10D C103 H10E 109.5
H10D C103 H10F 109.5
H10E C103 H10F 109.5
C104 C103 H10D 109.5
C104 C103 H10E 109.5
C104 C103 H10F 109.5
N18 C104 C103 177.6(11)

loop_
_geom_bond_atom_site_label_1
_geom_bond_atom_site_label_2
_geom_bond_distance
Fe1 N1 2.226(4)
Fe1 N2 2.128(4)
Fe1 N3 2.244(3)
Fe1 N4 2.173(4)
Fe1 N5 2.138(4)
Fe1 N6 2.182(4)
O1 C8 1.471(7)
O1 C9 1.336(6)
O2 C15 1.333(5)
O2 C16 1.465(6)
O3 C31 1.470(8)
O3 C32 1.328(6)
O4 C38 1.333(6)
O4 C39 1.471(9)
N1 C7 1.498(6)
N1 C9 1.282(6)
N2 C10 1.342(5)
N2 C14 1.330(6)
N3 C15 1.274(6)
N3 C17 1.491(5)
N4 C30 1.482(6)
N4 C32 1.274(6)
N5 C33 1.341(6)
N5 C37 1.334(6)
N6 C38 1.284(7)
N6 C40 1.475(7)
C1 C2 1.387(9)
C1 C6 1.370(8)
C1 C7 1.518(7)
C2 H2 0.9300
C2 C3 1.384(9)
C3 H3 0.9300
C3 C4 1.379(13)
C4 H4 0.9300
C4 C5 1.377(15)
C5 H5 0.9300
C5 C6 1.387(11)
C6 H6 0.9300
C7 H7 0.9800
C7 C8 1.541(8)
C8 H8A 0.9700
C8 H8B 0.9700
C9 C10 1.462(7)
C10 C11 1.389(7)
C11 H11 0.9300
C11 C12 1.379(9)
C12 H12 0.9300
C12 C13 1.390(8)
C13 H13 0.9300
C13 C14 1.385(6)
C14 C15 1.472(6)
C16 H16A 0.9700
C16 H16B 0.9700
C16 C17 1.548(6)
C17 H17 0.9800
C17 C18 1.507(6)
C18 C19 1.379(7)
C18 C23 1.381(7)
C19 H19 0.9300
C19 C20 1.388(8)
C20 H20 0.9300
C20 C21 1.383(11)
C21 H21 0.9300
C21 C22 1.364(11)
C22 H22 0.9300
C22 C23 1.397(8)
C23 H23 0.9300
C24 C25 1.400(8)
C24 C29 1.377(8)
C24 C30 1.497(7)
C25 H25 0.9300
C25 C26 1.382(10)
C26 H26 0.9300
C26 C27 1.368(11)
C27 H27 0.9300
C27 C28 1.398(10)
C28 H28 0.9300
C28 C29 1.383(8)
C29 H29 0.9300
C30 H30 0.9800
C30 C31 1.547(8)
C31 H31A 0.9700
C31 H31B 0.9700
C32 C33 1.474(7)
C33 C34 1.381(7)
C34 H34 0.9300
C34 C35 1.409(9)
C35 H35 0.9300
C35 C36 1.384(10)
C36 H36 0.9300
C36 C37 1.386(8)
C37 C38 1.462(8)
C39 H39A 0.9700
C39 H39B 0.9700
C39 C40 1.530(9)
C40 H40 0.9800
C40 C41 1.508(8)
C41 C42 1.370(8)
C41 C46 1.389(9)
C42 H42 0.9300
C42 C43 1.391(10)
C43 H43 0.9300
C43 C44 1.361(11)
C44 H44 0.9300
C44 C45 1.367(10)
C45 H45 0.9300
C45 C46 1.401(10)
C46 H46 0.9300
Fe2 N7 1.985(4)
Fe2 N8 1.901(4)
Fe2 N9 1.989(4)
Fe2 N10 1.998(4)
Fe2 N11 1.905(3)
Fe2 N12 1.999(4)
O5 C54 1.468(7)
O5 C55 1.328(6)
O6 C61 1.327(6)
O6 C62 1.487(7)
O7 C77 1.480(6)
O7 C78 1.321(5)
O8 C84 1.322(6)
O8 C85 1.473(6)
N7 C53 1.485(6)
N7 C55 1.287(6)
N8 C56 1.353(6)
N8 C60 1.352(6)
N9 C61 1.282(6)
N9 C63 1.491(6)
N10 C76 1.489(5)
N10 C78 1.294(6)
N11 C79 1.347(5)
N11 C83 1.353(5)
N12 C84 1.296(6)
N12 C86 1.497(5)
C47 C48 1.385(7)
C47 C52 1.393(7)
C47 C53 1.510(7)
C48 H48 0.9300
C48 C49 1.382(9)
C49 H49 0.9300
C49 C50 1.362(10)
C50 H50 0.9300
C50 C51 1.380(10)
C51 H51 0.9300
C51 C52 1.385(8)
C52 H52 0.9300
C53 H53 0.9800
C53 C54 1.546(7)
C54 H54A 0.9700
C54 H54B 0.9700
C55 C56 1.453(7)
C56 C57 1.379(7)
C57 H57 0.9300
C57 C58 1.379(9)
C58 H58 0.9300
C58 C59 1.380(8)
C59 H59 0.9300
C59 C60 1.376(7)
C60 C61 1.465(7)
C62 H62A 0.9700
C62 H62B 0.9700
C62 C63 1.542(7)
C63 H63 0.9800
C63 C64 1.507(7)
C64 C65 1.381(7)
C64 C69 1.370(8)
C65 H65 0.9300
C65 C66 1.388(8)
C66 H66 0.9300
C66 C67 1.356(9)
C67 H67 0.9300
C67 C68 1.368(9)
C68 H68 0.9300
C68 C69 1.398(9)
C69 H69 0.9300
C70 C71 1.384(9)
C70 C75 1.394(8)
C70 C76 1.509(7)
C71 H71 0.9300
C71 C72 1.405(8)
C72 H72 0.9300
C72 C73 1.374(14)
C73 H73 0.9300
C73 C74 1.347(15)
C74 H74 0.9300
C74 C75 1.388(10)
C75 H75 0.9300
C76 H76 0.9800
C76 C77 1.539(7)
C77 H77A 0.9700
C77 H77B 0.9700
C78 C79 1.461(6)
C79 C80 1.374(6)
C80 H80 0.9300
C80 C81 1.384(7)
C81 H81 0.9300
C81 C82 1.387(7)
C82 H82 0.9300
C82 C83 1.389(6)
C83 C84 1.452(6)
C85 H85A 0.9700
C85 H85B 0.9700
C85 C86 1.538(7)
C86 H86 0.9800
C86 C87 1.501(7)
C87 C88 1.379(8)
C87 C92 1.401(8)
C88 H88 0.9300
C88 C89 1.396(9)
C89 H89 0.9300
C89 C90 1.387(13)
C90 H90 0.9300
C90 C91 1.359(12)
C91 H91 0.9300
C91 C92 1.393(8)
C92 H92 0.9300
Cl1 O03C 1.400(5)
Cl1 O03L 1.338(8)
Cl1 O03W 1.459(7)
Cl1 O032 1.401(7)
Cl2 O01I 1.419(6)
Cl2 O02N 1.429(6)
Cl2 O027 1.421(5)
Cl2 O035 1.395(6)
Cl3 O00Z 1.438(5)
Cl3 O01O 1.414(5)
Cl3 O03V 1.374(6)
Cl3 O030 1.417(6)
Cl4 O01D 1.421(5)
Cl4 O01Y 1.436(5)
Cl4 O02C 1.418(5)
Cl4 O02F 1.388(6)
N13 C94 1.136(11)
C93 H93A 0.9600
C93 H93B 0.9600
C93 H93C 0.9600
C93 C94 1.412(12)
N14 C96 1.135(8)
C95 H95A 0.9600
C95 H95B 0.9600
C95 H95C 0.9600
C95 C96 1.448(9)
N15 C98 1.152(8)
C97 H97A 0.9600
C97 H97B 0.9600
C97 H97C 0.9600
C97 C98 1.443(9)
N16 C100 1.169(12)
C99 H99A 0.9600
C99 H99B 0.9600
C99 H99C 0.9600
C99 C100 1.439(12)
N17 C102 1.129(8)
C101 H10A 0.9600
C101 H10B 0.9600
C101 H10C 0.9600
C101 C102 1.481(10)
N18 C104 1.134(10)
C103 H10D 0.9600
C103 H10E 0.9600
C103 H10F 0.9600
C103 C104 1.391(10)
